data_7043781
loop_
_publ_author_name
'Geier, Stephen'
'LaFortune, James'
'Zhu, Diya'
'Kosnik, Stephanie C.'
'Macdonald, Charles L. B.'
'Stephan, Douglas W.'
'Westcott, Steve'

_publ_section_title
;
 The Phosphinoboration of Carbodiimides, Isocyanates, Isothiocyanates and
 CO2
;
_journal_name_full 'Dalton Trans.'
_journal_paper_doi 10.1039/C7DT02305G
_journal_year 2017
_chemical_formula_moiety 'C25 H36 B N2 O2 P'
_chemical_formula_sum 'C25 H36 B N2 O2 P'
_chemical_formula_weight 438.34
_space_group_crystal_system triclinic
_space_group_IT_number 2
_space_group_name_Hall '-P 1'
_space_group_name_H-M_alt 'P -1'
_symmetry_space_group_name_Hall '-P 1'
_symmetry_space_group_name_H-M 'P -1'
_atom_sites_solution_hydrogens geom
_audit_creation_method SHELXL-2016/6
_audit_update_record
;
2017-05-13 deposited with the CCDC.
2017-07-24 downloaded from the CCDC.
;
_cell_angle_alpha 111.6550(10)
_cell_angle_beta 98.380(2)
_cell_angle_gamma 110.8890(10)
_cell_formula_units_Z 2
_cell_length_a 10.7605(4)
_cell_length_b 11.2811(4)
_cell_length_c 12.5055(4)
_cell_measurement_reflns_used 7596
_cell_measurement_temperature 173(2)
_cell_measurement_theta_max 26.75
_cell_measurement_theta_min 3.11
_cell_volume 1249.14(8)
_computing_cell_refinement 'Bruker SAINT'
_computing_data_collection 'Bruker APEX2'
_computing_data_reduction 'Bruker SAINT'
_computing_molecular_graphics 'Bruker SHELXTL'
_computing_publication_material 'Bruker SHELXTL'
_computing_structure_refinement 'SHELXL-2016/6 (Sheldrick, 2016)'
_computing_structure_solution 'SHELXS-97 (Sheldrick 2008)'
_diffrn_ambient_temperature 173(2)
_diffrn_measured_fraction_theta_full 0.998
_diffrn_measured_fraction_theta_max 0.997
_diffrn_measurement_device_type 'Bruker APEX-II CCD'
_diffrn_measurement_method '\f and \w scans'
_diffrn_radiation_type MoK\a
_diffrn_radiation_wavelength 0.71073
_diffrn_reflns_av_R_equivalents 0.0629
_diffrn_reflns_av_unetI/netI 0.0452
_diffrn_reflns_Laue_measured_fraction_full 0.998
_diffrn_reflns_Laue_measured_fraction_max 0.997
_diffrn_reflns_limit_h_max 13
_diffrn_reflns_limit_h_min -13
_diffrn_reflns_limit_k_max 14
_diffrn_reflns_limit_k_min -14
_diffrn_reflns_limit_l_max 15
_diffrn_reflns_limit_l_min -15
_diffrn_reflns_number 29421
_diffrn_reflns_point_group_measured_fraction_full 0.998
_diffrn_reflns_point_group_measured_fraction_max 0.997
_diffrn_reflns_theta_full 25.242
_diffrn_reflns_theta_max 26.862
_diffrn_reflns_theta_min 3.114
_exptl_absorpt_coefficient_mu 0.133
_exptl_absorpt_correction_T_max 0.993
_exptl_absorpt_correction_T_min 0.923
_exptl_absorpt_correction_type multi-scan
_exptl_absorpt_process_details 'SADABS; Bruker, 2014'
_exptl_crystal_colour colorless
_exptl_crystal_density_diffrn 1.165
_exptl_crystal_description block
_exptl_crystal_F_000 472
_exptl_crystal_size_max 0.474
_exptl_crystal_size_mid 0.126
_exptl_crystal_size_min 0.055
_refine_diff_density_max 0.264
_refine_diff_density_min -0.282
_refine_diff_density_rms 0.049
_refine_ls_extinction_method none
_refine_ls_goodness_of_fit_ref 1.048
_refine_ls_hydrogen_treatment constr
_refine_ls_matrix_type full
_refine_ls_number_parameters 288
_refine_ls_number_reflns 5350
_refine_ls_number_restraints 0
_refine_ls_restrained_S_all 1.048
_refine_ls_R_factor_all 0.0713
_refine_ls_R_factor_gt 0.0447
_refine_ls_shift/su_max 0.000
_refine_ls_shift/su_mean 0.000
_refine_ls_structure_factor_coef Fsqd
_refine_ls_weighting_details 'w=1/[\s^2^(Fo^2^)+(0.0421P)^2^+0.3982P] where P=(Fo^2^+2Fc^2^)/3'
_refine_ls_weighting_scheme calc
_refine_ls_wR_factor_gt 0.0916
_refine_ls_wR_factor_ref 0.1012
_reflns_Friedel_coverage 0.000
_reflns_number_gt 4055
_reflns_number_total 5350
_reflns_threshold_expression 'I > 2\s(I)'
_cod_data_source_file c7dt02305g2.cif
_cod_data_source_block shelx_CCDC1
_cod_database_code 7043781
_shelx_shelxl_version_number 2016/6
_shelx_space_group_comment
;
The symmetry employed for this shelxl refinement is uniquely defined
by the following loop, which should always be used as a source of
symmetry information in preference to the above space-group names.
They are only intended as comments.
;

loop_
_space_group_symop_operation_xyz
'x, y, z'
'-x, -y, -z'

loop_
_atom_site_label
_atom_site_type_symbol
_atom_site_fract_x
_atom_site_fract_y
_atom_site_fract_z
_atom_site_U_iso_or_equiv
_atom_site_adp_type
_atom_site_occupancy
_atom_site_site_symmetry_order
_atom_site_calc_flag
_atom_site_refinement_flags_posn
_atom_site_refinement_flags_adp
C1 C 0.50507(16) 0.23994(16) 0.66819(14) 0.0164(3) Uani 1 1 d . .
N1 N 0.38694(13) 0.24675(14) 0.60634(11) 0.0171(3) Uani 1 1 d . .
N2 N 0.62985(14) 0.33656(15) 0.71446(13) 0.0229(3) Uani 1 1 d . .
P1 P 0.46763(4) 0.06312(4) 0.66347(4) 0.01887(11) Uani 1 1 d . .
C20 C 0.31469(18) 0.14188(18) 0.47535(14) 0.0220(4) Uani 1 1 d . .
H20 H 0.358533 0.075191 0.455148 0.026 Uiso 1 1 calc R U
C21 C 0.3381(2) 0.2162(2) 0.39533(16) 0.0323(4) Uani 1 1 d . .
H21A H 0.295057 0.281619 0.412101 0.048 Uiso 1 1 calc R U
H21B H 0.295275 0.144978 0.309785 0.048 Uiso 1 1 calc R U
H21C H 0.439068 0.270036 0.412507 0.048 Uiso 1 1 calc R U
C22 C 0.16001(19) 0.05337(19) 0.45068(17) 0.0314(4) Uani 1 1 d . .
H22A H 0.149583 0.004241 0.501515 0.047 Uiso 1 1 calc R U
H22B H 0.116728 -0.017100 0.364909 0.047 Uiso 1 1 calc R U
H22C H 0.113773 0.115775 0.469670 0.047 Uiso 1 1 calc R U
C23 C 0.67185(18) 0.46736(18) 0.69970(16) 0.0253(4) Uani 1 1 d . .
H23 H 0.586472 0.475956 0.667501 0.030 Uiso 1 1 calc R U
C24 C 0.7518(2) 0.4532(2) 0.6086(2) 0.0433(5) Uani 1 1 d . .
H24A H 0.834078 0.442405 0.639637 0.065 Uiso 1 1 calc R U
H24B H 0.782390 0.538735 0.596334 0.065 Uiso 1 1 calc R U
H24C H 0.690554 0.369362 0.531167 0.065 Uiso 1 1 calc R U
C25 C 0.7615(2) 0.5939(2) 0.8220(2) 0.0474(6) Uani 1 1 d . .
H25A H 0.707576 0.596656 0.878870 0.071 Uiso 1 1 calc R U
H25B H 0.789916 0.681826 0.813473 0.071 Uiso 1 1 calc R U
H25C H 0.845262 0.585242 0.853021 0.071 Uiso 1 1 calc R U
C8 C 0.61176(17) 0.10256(17) 0.78957(14) 0.0187(3) Uani 1 1 d . .
C9 C 0.58498(18) 0.04682(19) 0.87078(16) 0.0249(4) Uani 1 1 d . .
H9 H 0.490693 -0.002880 0.866432 0.030 Uiso 1 1 calc R U
C10 C 0.69367(19) 0.0626(2) 0.95794(17) 0.0304(4) Uani 1 1 d . .
H10 H 0.673414 0.023056 1.012103 0.036 Uiso 1 1 calc R U
C11 C 0.83115(19) 0.1358(2) 0.96609(17) 0.0312(4) Uani 1 1 d . .
H11 H 0.905776 0.148438 1.026823 0.037 Uiso 1 1 calc R U
C12 C 0.85963(19) 0.1905(2) 0.88542(17) 0.0297(4) Uani 1 1 d . .
H12 H 0.954181 0.240503 0.890537 0.036 Uiso 1 1 calc R U
C13 C 0.75117(18) 0.17288(18) 0.79710(16) 0.0245(4) Uani 1 1 d . .
H13 H 0.772018 0.209147 0.740988 0.029 Uiso 1 1 calc R U
C2 C 0.31803(17) 0.02923(17) 0.72083(15) 0.0202(4) Uani 1 1 d . .
C7 C 0.20954(18) -0.10879(19) 0.66435(17) 0.0285(4) Uani 1 1 d . .
H7 H 0.216311 -0.181422 0.599593 0.034 Uiso 1 1 calc R U
C6 C 0.09148(19) -0.1417(2) 0.7015(2) 0.0364(5) Uani 1 1 d . .
H6 H 0.018893 -0.236623 0.662845 0.044 Uiso 1 1 calc R U
C5 C 0.07934(19) -0.0376(2) 0.79365(19) 0.0336(5) Uani 1 1 d . .
H5 H -0.002260 -0.060019 0.817885 0.040 Uiso 1 1 calc R U
C4 C 0.18629(19) 0.1001(2) 0.85133(17) 0.0291(4) Uani 1 1 d . .
H4 H 0.178449 0.172072 0.915880 0.035 Uiso 1 1 calc R U
C3 C 0.30459(18) 0.13352(18) 0.81536(15) 0.0234(4) Uani 1 1 d . .
H3 H 0.377414 0.228407 0.855431 0.028 Uiso 1 1 calc R U
B1 B 0.34368(19) 0.34974(19) 0.66953(17) 0.0177(4) Uani 1 1 d . .
O1 O 0.24516(12) 0.37801(12) 0.61391(10) 0.0224(3) Uani 1 1 d . .
O2 O 0.39389(12) 0.42850(11) 0.79354(10) 0.0213(3) Uani 1 1 d . .
C14 C 0.20318(18) 0.45851(18) 0.71064(15) 0.0224(4) Uani 1 1 d . .
C15 C 0.33487(18) 0.53032(17) 0.82475(15) 0.0228(4) Uani 1 1 d . .
C16 C 0.07383(19) 0.3504(2) 0.71593(18) 0.0309(4) Uani 1 1 d . .
H16A H 0.001015 0.296503 0.636357 0.046 Uiso 1 1 calc R U
H16B H 0.038655 0.400026 0.777019 0.046 Uiso 1 1 calc R U
H16C H 0.098336 0.284736 0.737842 0.046 Uiso 1 1 calc R U
C17 C 0.1679(2) 0.5623(2) 0.67813(19) 0.0358(5) Uani 1 1 d . .
H17A H 0.247916 0.622113 0.662990 0.054 Uiso 1 1 calc R U
H17B H 0.147304 0.622644 0.745453 0.054 Uiso 1 1 calc R U
H17C H 0.085660 0.509080 0.604964 0.054 Uiso 1 1 calc R U
C18 C 0.3029(2) 0.5465(2) 0.94195(16) 0.0339(5) Uani 1 1 d . .
H18A H 0.238866 0.453014 0.931860 0.051 Uiso 1 1 calc R U
H18B H 0.258730 0.610735 0.962372 0.051 Uiso 1 1 calc R U
H18C H 0.390254 0.586114 1.007433 0.051 Uiso 1 1 calc R U
C19 C 0.4459(2) 0.67087(19) 0.84199(19) 0.0365(5) Uani 1 1 d . .
H19A H 0.532318 0.700923 0.904620 0.055 Uiso 1 1 calc R U
H19B H 0.411970 0.743540 0.867153 0.055 Uiso 1 1 calc R U
H19C H 0.464910 0.658803 0.765333 0.055 Uiso 1 1 calc R U

loop_
_atom_site_aniso_label
_atom_site_aniso_U_11
_atom_site_aniso_U_22
_atom_site_aniso_U_33
_atom_site_aniso_U_23
_atom_site_aniso_U_13
_atom_site_aniso_U_12
C1 0.0182(8) 0.0187(8) 0.0167(8) 0.0086(7) 0.0074(7) 0.0113(7)
N1 0.0182(7) 0.0184(7) 0.0162(7) 0.0072(6) 0.0043(5) 0.0108(6)
N2 0.0206(7) 0.0223(7) 0.0307(8) 0.0162(6) 0.0071(6) 0.0108(6)
P1 0.0206(2) 0.0176(2) 0.0208(2) 0.00974(18) 0.00622(17) 0.01013(18)
C20 0.0275(9) 0.0217(9) 0.0168(8) 0.0050(7) 0.0047(7) 0.0159(7)
C21 0.0406(11) 0.0387(11) 0.0210(9) 0.0148(8) 0.0107(8) 0.0195(9)
C22 0.0284(10) 0.0273(10) 0.0266(10) 0.0083(8) -0.0016(8) 0.0084(8)
C23 0.0202(9) 0.0227(9) 0.0376(10) 0.0189(8) 0.0093(8) 0.0089(7)
C24 0.0407(12) 0.0472(13) 0.0689(15) 0.0411(12) 0.0331(11) 0.0261(10)
C25 0.0466(13) 0.0271(11) 0.0498(13) 0.0183(10) -0.0012(11) 0.0027(10)
C8 0.0225(8) 0.0191(8) 0.0211(8) 0.0098(7) 0.0087(7) 0.0147(7)
C9 0.0243(9) 0.0296(10) 0.0309(10) 0.0190(8) 0.0132(8) 0.0154(8)
C10 0.0356(10) 0.0411(11) 0.0320(10) 0.0270(9) 0.0155(8) 0.0226(9)
C11 0.0279(10) 0.0428(11) 0.0309(10) 0.0214(9) 0.0059(8) 0.0205(9)
C12 0.0214(9) 0.0373(11) 0.0393(11) 0.0231(9) 0.0106(8) 0.0160(8)
C13 0.0267(9) 0.0306(10) 0.0297(9) 0.0200(8) 0.0143(8) 0.0183(8)
C2 0.0187(8) 0.0209(8) 0.0256(9) 0.0157(7) 0.0038(7) 0.0096(7)
C7 0.0243(9) 0.0216(9) 0.0402(11) 0.0166(8) 0.0058(8) 0.0098(8)
C6 0.0208(9) 0.0282(10) 0.0581(13) 0.0271(10) 0.0043(9) 0.0042(8)
C5 0.0202(9) 0.0480(12) 0.0507(12) 0.0381(11) 0.0146(9) 0.0165(9)
C4 0.0290(10) 0.0413(11) 0.0291(10) 0.0218(9) 0.0135(8) 0.0205(9)
C3 0.0224(9) 0.0249(9) 0.0235(9) 0.0132(8) 0.0059(7) 0.0095(7)
B1 0.0184(9) 0.0153(9) 0.0206(9) 0.0096(8) 0.0074(8) 0.0070(7)
O1 0.0287(6) 0.0268(6) 0.0217(6) 0.0119(5) 0.0108(5) 0.0206(5)
O2 0.0246(6) 0.0189(6) 0.0193(6) 0.0054(5) 0.0064(5) 0.0122(5)
C14 0.0282(9) 0.0220(9) 0.0267(9) 0.0120(7) 0.0147(8) 0.0180(8)
C15 0.0286(9) 0.0161(8) 0.0264(9) 0.0077(7) 0.0137(8) 0.0129(7)
C16 0.0262(10) 0.0314(10) 0.0390(11) 0.0165(9) 0.0134(8) 0.0153(8)
C17 0.0507(13) 0.0389(11) 0.0450(12) 0.0264(10) 0.0262(10) 0.0360(10)
C18 0.0428(12) 0.0309(10) 0.0266(10) 0.0085(8) 0.0170(9) 0.0175(9)
C19 0.0396(11) 0.0204(10) 0.0447(12) 0.0100(9) 0.0193(10) 0.0110(9)

loop_
_atom_type_symbol
_atom_type_description
_atom_type_scat_dispersion_real
_atom_type_scat_dispersion_imag
_atom_type_scat_source
C C 0.0033 0.0016 'International Tables Vol C Tables 4.2.6.8 and 6.1.1.4'
H H 0.0000 0.0000 'International Tables Vol C Tables 4.2.6.8 and 6.1.1.4'
B B 0.0013 0.0007 'International Tables Vol C Tables 4.2.6.8 and 6.1.1.4'
N N 0.0061 0.0033 'International Tables Vol C Tables 4.2.6.8 and 6.1.1.4'
O O 0.0106 0.0060 'International Tables Vol C Tables 4.2.6.8 and 6.1.1.4'
P P 0.1023 0.0942 'International Tables Vol C Tables 4.2.6.8 and 6.1.1.4'

loop_
_geom_angle_atom_site_label_1
_geom_angle_atom_site_label_2
_geom_angle_atom_site_label_3
_geom_angle
N2 C1 N1 125.99(14)
N2 C1 P1 119.06(12)
N1 C1 P1 114.64(11)
B1 N1 C1 119.97(13)
B1 N1 C20 123.11(13)
C1 N1 C20 116.92(12)
C1 N2 C23 122.00(14)
C2 P1 C8 103.01(7)
C2 P1 C1 102.12(7)
C8 P1 C1 104.17(7)
N1 C20 C22 111.53(14)
N1 C20 C21 110.82(14)
C22 C20 C21 112.04(14)
N1 C20 H20 107.4
C22 C20 H20 107.4
C21 C20 H20 107.4
C20 C21 H21A 109.5
C20 C21 H21B 109.5
H21A C21 H21B 109.5
C20 C21 H21C 109.5
H21A C21 H21C 109.5
H21B C21 H21C 109.5
C20 C22 H22A 109.5
C20 C22 H22B 109.5
H22A C22 H22B 109.5
C20 C22 H22C 109.5
H22A C22 H22C 109.5
H22B C22 H22C 109.5
N2 C23 C25 108.67(15)
N2 C23 C24 106.72(15)
C25 C23 C24 112.08(17)
N2 C23 H23 109.8
C25 C23 H23 109.8
C24 C23 H23 109.8
C23 C24 H24A 109.5
C23 C24 H24B 109.5
H24A C24 H24B 109.5
C23 C24 H24C 109.5
H24A C24 H24C 109.5
H24B C24 H24C 109.5
C23 C25 H25A 109.5
C23 C25 H25B 109.5
H25A C25 H25B 109.5
C23 C25 H25C 109.5
H25A C25 H25C 109.5
H25B C25 H25C 109.5
C9 C8 C13 118.01(15)
C9 C8 P1 120.70(13)
C13 C8 P1 120.75(12)
C10 C9 C8 121.09(16)
C10 C9 H9 119.5
C8 C9 H9 119.5
C11 C10 C9 120.09(16)
C11 C10 H10 120.0
C9 C10 H10 120.0
C10 C11 C12 119.60(16)
C10 C11 H11 120.2
C12 C11 H11 120.2
C11 C12 C13 120.39(17)
C11 C12 H12 119.8
C13 C12 H12 119.8
C12 C13 C8 120.79(16)
C12 C13 H13 119.6
C8 C13 H13 119.6
C7 C2 C3 118.15(16)
C7 C2 P1 117.67(14)
C3 C2 P1 124.15(13)
C6 C7 C2 120.83(18)
C6 C7 H7 119.6
C2 C7 H7 119.6
C5 C6 C7 120.26(18)
C5 C6 H6 119.9
C7 C6 H6 119.9
C6 C5 C4 119.81(18)
C6 C5 H5 120.1
C4 C5 H5 120.1
C3 C4 C5 120.27(18)
C3 C4 H4 119.9
C5 C4 H4 119.9
C4 C3 C2 120.68(16)
C4 C3 H3 119.7
C2 C3 H3 119.7
O2 B1 O1 113.49(15)
O2 B1 N1 122.66(15)
O1 B1 N1 123.83(15)
B1 O1 C14 105.96(12)
B1 O2 C15 107.11(12)
O1 C14 C17 108.63(14)
O1 C14 C16 106.43(13)
C17 C14 C16 110.35(15)
O1 C14 C15 102.61(12)
C17 C14 C15 114.52(15)
C16 C14 C15 113.60(14)
O2 C15 C18 108.16(14)
O2 C15 C19 106.99(14)
C18 C15 C19 110.49(15)
O2 C15 C14 102.12(12)
C18 C15 C14 114.82(15)
C19 C15 C14 113.50(15)
C14 C16 H16A 109.5
C14 C16 H16B 109.5
H16A C16 H16B 109.5
C14 C16 H16C 109.5
H16A C16 H16C 109.5
H16B C16 H16C 109.5
C14 C17 H17A 109.5
C14 C17 H17B 109.5
H17A C17 H17B 109.5
C14 C17 H17C 109.5
H17A C17 H17C 109.5
H17B C17 H17C 109.5
C15 C18 H18A 109.5
C15 C18 H18B 109.5
H18A C18 H18B 109.5
C15 C18 H18C 109.5
H18A C18 H18C 109.5
H18B C18 H18C 109.5
C15 C19 H19A 109.5
C15 C19 H19B 109.5
H19A C19 H19B 109.5
C15 C19 H19C 109.5
H19A C19 H19C 109.5
H19B C19 H19C 109.5

loop_
_geom_bond_atom_site_label_1
_geom_bond_atom_site_label_2
_geom_bond_distance
C1 N2 1.261(2)
C1 N1 1.4306(19)
C1 P1 1.8649(16)
N1 B1 1.416(2)
N1 C20 1.493(2)
N2 C23 1.472(2)
P1 C2 1.8309(17)
P1 C8 1.8351(16)
C20 C22 1.517(2)
C20 C21 1.520(2)
C20 H20 1.0000
C21 H21A 0.9800
C21 H21B 0.9800
C21 H21C 0.9800
C22 H22A 0.9800
C22 H22B 0.9800
C22 H22C 0.9800
C23 C25 1.511(3)
C23 C24 1.521(3)
C23 H23 1.0000
C24 H24A 0.9800
C24 H24B 0.9800
C24 H24C 0.9800
C25 H25A 0.9800
C25 H25B 0.9800
C25 H25C 0.9800
C8 C9 1.392(2)
C8 C13 1.394(2)
C9 C10 1.387(2)
C9 H9 0.9500
C10 C11 1.380(3)
C10 H10 0.9500
C11 C12 1.381(3)
C11 H11 0.9500
C12 C13 1.385(2)
C12 H12 0.9500
C13 H13 0.9500
C2 C7 1.392(2)
C2 C3 1.395(2)
C7 C6 1.389(3)
C7 H7 0.9500
C6 C5 1.370(3)
C6 H6 0.9500
C5 C4 1.384(3)
C5 H5 0.9500
C4 C3 1.384(2)
C4 H4 0.9500
C3 H3 0.9500
B1 O2 1.372(2)
B1 O1 1.378(2)
O1 C14 1.461(2)
O2 C15 1.4617(19)
C14 C17 1.518(2)
C14 C16 1.518(2)
C14 C15 1.562(2)
C15 C18 1.515(2)
C15 C19 1.520(2)
C16 H16A 0.9800
C16 H16B 0.9800
C16 H16C 0.9800
C17 H17A 0.9800
C17 H17B 0.9800
C17 H17C 0.9800
C18 H18A 0.9800
C18 H18B 0.9800
C18 H18C 0.9800
C19 H19A 0.9800
C19 H19B 0.9800
C19 H19C 0.9800

loop_
_geom_torsion_atom_site_label_1
_geom_torsion_atom_site_label_2
_geom_torsion_atom_site_label_3
_geom_torsion_atom_site_label_4
_geom_torsion
N2 C1 N1 B1 -63.1(2)
P1 C1 N1 B1 123.28(14)
N2 C1 N1 C20 116.87(18)
P1 C1 N1 C20 -56.73(16)
N1 C1 N2 C23 -5.9(3)
P1 C1 N2 C23 167.43(12)
N2 C1 P1 C2 132.40(14)
N1 C1 P1 C2 -53.52(13)
N2 C1 P1 C8 25.44(15)
N1 C1 P1 C8 -160.47(11)
B1 N1 C20 C22 -56.7(2)
C1 N1 C20 C22 123.34(15)
B1 N1 C20 C21 68.9(2)
C1 N1 C20 C21 -111.09(16)
C1 N2 C23 C25 133.51(18)
C1 N2 C23 C24 -105.44(19)
C2 P1 C8 C9 26.92(15)
C1 P1 C8 C9 133.21(14)
C2 P1 C8 C13 -161.63(13)
C1 P1 C8 C13 -55.34(15)
C13 C8 C9 C10 1.0(3)
P1 C8 C9 C10 172.70(14)
C8 C9 C10 C11 0.6(3)
C9 C10 C11 C12 -1.3(3)
C10 C11 C12 C13 0.3(3)
C11 C12 C13 C8 1.4(3)
C9 C8 C13 C12 -2.0(3)
P1 C8 C13 C12 -173.71(14)
C8 P1 C2 C7 -112.79(13)
C1 P1 C2 C7 139.35(13)
C8 P1 C2 C3 68.80(14)
C1 P1 C2 C3 -39.06(15)
C3 C2 C7 C6 -0.2(2)
P1 C2 C7 C6 -178.72(13)
C2 C7 C6 C5 0.9(3)
C7 C6 C5 C4 -1.2(3)
C6 C5 C4 C3 0.7(3)
C5 C4 C3 C2 -0.1(2)
C7 C2 C3 C4 -0.2(2)
P1 C2 C3 C4 178.22(12)
C1 N1 B1 O2 -11.8(2)
C20 N1 B1 O2 168.21(15)
C1 N1 B1 O1 170.08(15)
C20 N1 B1 O1 -9.9(3)
O2 B1 O1 C14 -13.66(18)
N1 B1 O1 C14 164.61(16)
O1 B1 O2 C15 -6.14(18)
N1 B1 O2 C15 175.57(15)
B1 O1 C14 C17 147.54(15)
B1 O1 C14 C16 -93.65(15)
B1 O1 C14 C15 25.93(15)
B1 O2 C15 C18 143.11(15)
B1 O2 C15 C19 -97.86(16)
B1 O2 C15 C14 21.62(16)
O1 C14 C15 O2 -28.82(15)
C17 C14 C15 O2 -146.32(14)
C16 C14 C15 O2 85.63(16)
O1 C14 C15 C18 -145.60(14)
C17 C14 C15 C18 96.89(18)
C16 C14 C15 C18 -31.1(2)
O1 C14 C15 C19 85.96(16)
C17 C14 C15 C19 -31.5(2)
C16 C14 C15 C19 -159.58(15)
